data_7008624
loop_
_publ_author_name
'McGrath, Thomas D.'
'Stone, F Gordon A'
'Sukcharoenphon, Kengkaj'

_publ_section_title
;
 Substitution, cage functionalization, and oxidation of the
 charge-compensated triruthenium monocarbollide cluster complex
 [1-SMe2-2,2-(CO)2-7,11-(mu-H)2-2,7,11-{Ru2(CO)6}-closo-2,1-RuCB10H8].
;
_journal_issue 15
_journal_name_full 'Dalton transactions (Cambridge, England : 2003)'
_journal_page_first 2500
_journal_page_last 2507
_journal_paper_doi 10.1039/b505243b
_journal_year 2005
_chemical_formula_moiety 'C28 H49 B10 O7 P Ru3 S C H2 Cl2'
_chemical_formula_sum 'C29 H51 B10 Cl2 O7 P Ru3 S'
_chemical_formula_weight 1056.94
_chemical_name_systematic
;
?
;
_space_group_IT_number 2
_symmetry_cell_setting triclinic
_symmetry_space_group_name_Hall '-P 1'
_symmetry_space_group_name_H-M 'P -1'
_atom_sites_solution_hydrogens geom
_atom_sites_solution_primary direct
_atom_sites_solution_secondary difmap
_audit_creation_method SHELXL-97
_cell_angle_alpha 107.28(2)
_cell_angle_beta 100.15(2)
_cell_angle_gamma 94.40(2)
_cell_formula_units_Z 4
_cell_length_a 11.878(4)
_cell_length_b 19.443(8)
_cell_length_c 19.706(7)
_cell_measurement_reflns_used 4368
_cell_measurement_temperature 110(2)
_cell_measurement_theta_max 31.48
_cell_measurement_theta_min 2.63
_cell_volume 4237(3)
_computing_cell_refinement 'Bruker APEX2 (Bruker, 2003)'
_computing_data_collection 'Bruker APEX2 (Bruker, 2003)'
_computing_data_reduction 'Bruker APEX2 (Bruker, 2003)'
_computing_molecular_graphics 'Bruker SHELXTL (Bruker, 2000)'
_computing_publication_material 'Bruker SHELXTL (Bruker, 2000)'
_computing_structure_refinement 'Bruker SHELXTL (Bruker, 2000)'
_computing_structure_solution 'Bruker SHELXTL (Bruker, 2000)'
_diffrn_ambient_temperature 110(2)
_diffrn_measured_fraction_theta_full 0.972
_diffrn_measured_fraction_theta_max 0.953
_diffrn_measurement_device_type 'Bruker-Nonius X8 Apex CCD area detector'
_diffrn_measurement_method 'phi and omega scans'
_diffrn_radiation_monochromator graphite
_diffrn_radiation_source 'fine-focus sealed tube'
_diffrn_radiation_type MoK\a
_diffrn_radiation_wavelength 0.71073
_diffrn_reflns_av_R_equivalents 0.0670
_diffrn_reflns_av_sigmaI/netI 0.1029
_diffrn_reflns_limit_h_max 17
_diffrn_reflns_limit_h_min -13
_diffrn_reflns_limit_k_max 28
_diffrn_reflns_limit_k_min -26
_diffrn_reflns_limit_l_max 19
_diffrn_reflns_limit_l_min -28
_diffrn_reflns_number 62894
_diffrn_reflns_theta_full 25.00
_diffrn_reflns_theta_max 31.82
_diffrn_reflns_theta_min 1.29
_exptl_absorpt_coefficient_mu 1.310
_exptl_absorpt_correction_T_max 0.875
_exptl_absorpt_correction_T_min 0.682
_exptl_absorpt_correction_type multi-scan
_exptl_absorpt_process_details 'SADABS (Bruker, 2003)'
_exptl_crystal_colour yellow-orange
_exptl_crystal_density_diffrn 1.657
_exptl_crystal_density_method 'not measured'
_exptl_crystal_description block
_exptl_crystal_F_000 2112
_exptl_crystal_size_max 0.24
_exptl_crystal_size_mid 0.14
_exptl_crystal_size_min 0.11
_refine_diff_density_max 1.860
_refine_diff_density_min -1.733
_refine_diff_density_rms 0.160
_refine_ls_extinction_method none
_refine_ls_goodness_of_fit_ref 0.878
_refine_ls_hydrogen_treatment mixed
_refine_ls_matrix_type full
_refine_ls_number_parameters 1019
_refine_ls_number_reflns 27629
_refine_ls_number_restraints 40
_refine_ls_restrained_S_all 0.878
_refine_ls_R_factor_all 0.0759
_refine_ls_R_factor_gt 0.0435
_refine_ls_shift/su_max 0.013
_refine_ls_shift/su_mean 0.000
_refine_ls_structure_factor_coef Fsqd
_refine_ls_weighting_details 'calc w=1/[\s^2^(Fo^2^)+(0.0312P)^2^+0.0000P] where P=(Fo^2^+2Fc^2^)/3'
_refine_ls_weighting_scheme calc
_refine_ls_wR_factor_gt 0.0950
_refine_ls_wR_factor_ref 0.1044
_reflns_number_gt 17069
_reflns_number_total 27629
_reflns_threshold_expression >2sigma(I)
_cod_data_source_file b505243b.txt
_cod_data_source_block 5
_cod_depositor_comments
;
The following automatic conversions were performed:
'_symmetry_cell_setting' value 'Triclinic' changed to 'triclinic'
according to '/home/saulius/struct/CIF-dictionaries/cif_core.dic'
dictionary named 'cif_core.dic' version 2.4.1 from 2010-06-29.

Automatic conversion script
Id: cif_fix_enum 1527 2010-12-29 10:47:43Z saulius 
;
_cod_original_sg_symbol_H-M 'P-1 '
_cod_database_code 7008624

loop_
_symmetry_equiv_pos_as_xyz
'x, y, z'
'-x, -y, -z'

loop_
_atom_site_label
_atom_site_type_symbol
_atom_site_fract_x
_atom_site_fract_y
_atom_site_fract_z
_atom_site_U_iso_or_equiv
_atom_site_adp_type
_atom_site_occupancy
_atom_site_symmetry_multiplicity
_atom_site_calc_flag
_atom_site_refinement_flags
_atom_site_disorder_assembly
_atom_site_disorder_group
Ru1 Ru 0.21373(2) 0.857292(13) 0.163712(14) 0.01175(5) Uani 1 1 d . . .
Ru2 Ru 0.07660(2) 0.969491(14) 0.160644(14) 0.01449(5) Uani 1 1 d D . .
Ru3 Ru 0.22654(2) 0.963347(13) 0.296907(14) 0.01186(5) Uani 1 1 d D A .
C1 C 0.3491(3) 0.82984(18) 0.09460(18) 0.0152(6) Uani 1 1 d . . .
B3 B 0.2431(3) 0.8727(2) 0.0586(2) 0.0153(7) Uani 1 1 d . . .
H3 H 0.1668 0.8434 0.0143 0.018 Uiso 1 1 calc R . .
B4 B 0.3848(4) 0.8777(2) 0.0383(2) 0.0200(7) Uani 1 1 d . . .
H4 H 0.3989 0.8520 -0.0179 0.024 Uiso 1 1 calc R . .
B5 B 0.4855(3) 0.8770(2) 0.1156(2) 0.0202(7) Uani 1 1 d . . .
H5 H 0.5655 0.8507 0.1102 0.024 Uiso 1 1 calc R . .
B6 B 0.4089(3) 0.8728(2) 0.1866(2) 0.0161(7) Uani 1 1 d . . .
H6 H 0.4412 0.8441 0.2262 0.019 Uiso 1 1 calc R . .
B7 B 0.2414(3) 0.9572(2) 0.1318(2) 0.0159(7) Uani 1 1 d . . .
H99 H 0.139(3) 1.018(2) 0.2539(18) 0.019 Uiso 1 1 d D . .
B8 B 0.3176(4) 0.9575(2) 0.0612(2) 0.0198(7) Uani 1 1 d . . .
H8 H 0.2863 0.9843 0.0197 0.024 Uiso 1 1 calc R . .
B9 B 0.4682(4) 0.9606(2) 0.0961(2) 0.0215(8) Uani 1 1 d . . .
H9 H 0.5365 0.9900 0.0784 0.026 Uiso 1 1 calc R . .
B10 B 0.4846(3) 0.9578(2) 0.1883(2) 0.0192(7) Uani 1 1 d . . .
H10 H 0.5642 0.9849 0.2308 0.023 Uiso 1 1 calc R . .
B11 B 0.3449(3) 0.9562(2) 0.2096(2) 0.0154(7) Uani 1 1 d . . .
H11 H 0.351(4) 1.002(2) 0.272(2) 0.019 Uiso 1 1 d . . .
B12 B 0.3800(4) 1.0083(2) 0.1538(2) 0.0191(7) Uani 1 1 d . . .
H12 H 0.3911 1.0692 0.1736 0.023 Uiso 1 1 calc R . .
C11 C 0.2119(3) 0.79770(18) 0.22473(19) 0.0171(6) Uani 1 1 d . . .
O11 O 0.2130(3) 0.76218(14) 0.26209(15) 0.0258(6) Uani 1 1 d . . .
C12 C 0.0619(3) 0.80963(18) 0.11626(19) 0.0175(6) Uani 1 1 d . . .
O12 O -0.0264(2) 0.77657(16) 0.08572(17) 0.0302(6) Uani 1 1 d . . .
C13 C 0.0122(3) 0.93731(19) 0.0594(2) 0.0206(7) Uani 1 1 d . . .
O13 O -0.0263(3) 0.91922(16) -0.00083(15) 0.0303(6) Uani 1 1 d . . .
C14 C -0.0747(3) 0.9495(2) 0.1878(2) 0.0265(8) Uani 1 1 d . . .
O14 O -0.1659(3) 0.9379(2) 0.1962(2) 0.0500(10) Uani 1 1 d . . .
C15 C 0.0870(4) 1.0665(2) 0.1615(2) 0.0267(8) Uani 1 1 d . . .
O15 O 0.0986(4) 1.12555(17) 0.16279(19) 0.0471(10) Uani 1 1 d . . .
C16 C 0.0921(3) 0.92042(19) 0.3156(2) 0.0190(7) Uani 1 1 d . . .
O16 O 0.0112(2) 0.89203(16) 0.32546(17) 0.0287(6) Uani 1 1 d . . .
C17 C 0.3259(3) 0.91949(18) 0.35316(19) 0.0185(6) Uani 1 1 d . . .
O17 O 0.3874(3) 0.89386(16) 0.38620(16) 0.0304(7) Uani 1 1 d . . .
S1 S 0.36254(8) 0.73535(5) 0.04837(5) 0.01785(16) Uani 1 1 d . . .
C21 C 0.3966(4) 0.6955(2) 0.1184(2) 0.0284(8) Uani 1 1 d . . .
H21A H 0.3357 0.7003 0.1465 0.043 Uiso 1 1 calc R . .
H21B H 0.4704 0.7204 0.1505 0.043 Uiso 1 1 calc R . .
H21C H 0.4025 0.6439 0.0968 0.043 Uiso 1 1 calc R . .
C22 C 0.2193(4) 0.6900(2) 0.0077(3) 0.0349(10) Uani 1 1 d . . .
H22A H 0.2210 0.6376 -0.0115 0.052 Uiso 1 1 calc R . .
H22B H 0.1869 0.7080 -0.0321 0.052 Uiso 1 1 calc R . .
H22C H 0.1713 0.6996 0.0442 0.052 Uiso 1 1 calc R . .
P1 P 0.24806(7) 1.07402(4) 0.39335(4) 0.01246(15) Uani 1 1 d . . .
C31A C 0.2272(4) 1.0707(2) 0.4849(2) 0.0233(7) Uani 0.842(7) 1 d P A 1
H31A H 0.1459 1.0805 0.4860 0.028 Uiso 0.842(7) 1 calc PR A 1
C32A C 0.2305(4) 0.9972(2) 0.4969(2) 0.0226(10) Uani 0.842(7) 1 d P A 1
H32A H 0.3100 0.9846 0.4995 0.027 Uiso 0.842(7) 1 calc PR A 1
H32B H 0.1789 0.9594 0.4554 0.027 Uiso 0.842(7) 1 calc PR A 1
C33A C 0.1914(5) 0.9991(3) 0.5681(3) 0.0357(10) Uani 0.842(7) 1 d P A 1
H33A H 0.1092 1.0066 0.5630 0.043 Uiso 0.842(7) 1 calc PR A 1
H33B H 0.1978 0.9516 0.5762 0.043 Uiso 0.842(7) 1 calc PR A 1
C34A C 0.2614(5) 1.0579(3) 0.6327(3) 0.0391(11) Uani 0.842(7) 1 d P A 1
H34A H 0.2290 1.0590 0.6759 0.047 Uiso 0.842(7) 1 calc PR A 1
H34B H 0.3415 1.0467 0.6420 0.047 Uiso 0.842(7) 1 calc PR A 1
C35A C 0.2638(5) 1.1313(3) 0.6227(2) 0.0277(11) Uani 0.842(7) 1 d P A 1
H35A H 0.3184 1.1671 0.6642 0.033 Uiso 0.842(7) 1 calc PR A 1
H35B H 0.1861 1.1465 0.6222 0.033 Uiso 0.842(7) 1 calc PR A 1
C36A C 0.3007(4) 1.1309(2) 0.5509(2) 0.0287(8) Uani 0.842(7) 1 d P A 1
H36A H 0.2932 1.1786 0.5436 0.034 Uiso 0.842(7) 1 calc PR A 1
H36B H 0.3829 1.1236 0.5548 0.034 Uiso 0.842(7) 1 calc PR A 1
C31B C 0.2272(4) 1.0707(2) 0.4849(2) 0.0233(7) Uani 0.158(7) 1 d PU A 2
H31B H 0.2820 1.0345 0.4873 0.028 Uiso 0.158(7) 1 calc PR A 2
C32B C 0.149(2) 1.0353(15) 0.4994(13) 0.026(5) Uani 0.158(7) 1 d PU A 2
H32C H 0.1111 0.9951 0.4549 0.031 Uiso 0.158(7) 1 calc PR A 2
H32D H 0.0898 1.0673 0.5130 0.031 Uiso 0.158(7) 1 calc PR A 2
C33B C 0.1914(5) 0.9991(3) 0.5681(3) 0.0357(10) Uani 0.158(7) 1 d PU A 2
H33C H 0.1228 0.9783 0.5812 0.043 Uiso 0.158(7) 1 calc PR A 2
H33D H 0.2381 0.9597 0.5517 0.043 Uiso 0.158(7) 1 calc PR A 2
C34B C 0.2614(5) 1.0579(3) 0.6327(3) 0.0391(11) Uani 0.158(7) 1 d PU A 2
H34C H 0.2078 1.0873 0.6581 0.047 Uiso 0.158(7) 1 calc PR A 2
H34D H 0.3024 1.0348 0.6665 0.047 Uiso 0.158(7) 1 calc PR A 2
C35B C 0.341(2) 1.1042(15) 0.6192(14) 0.028(5) Uani 0.158(7) 1 d PU A 2
H35C H 0.4102 1.0796 0.6122 0.033 Uiso 0.158(7) 1 calc PR A 2
H35D H 0.3651 1.1476 0.6629 0.033 Uiso 0.158(7) 1 calc PR A 2
C36B C 0.3007(4) 1.1309(2) 0.5509(2) 0.0287(8) Uani 0.158(7) 1 d PU A 2
H36C H 0.2555 1.1715 0.5652 0.034 Uiso 0.158(7) 1 calc PR A 2
H36D H 0.3699 1.1496 0.5368 0.034 Uiso 0.158(7) 1 calc PR A 2
C41 C 0.1421(3) 1.13439(18) 0.37277(18) 0.0147(6) Uani 1 1 d . A .
H41 H 0.1494 1.1391 0.3245 0.018 Uiso 1 1 calc R . .
C42 C 0.1605(3) 1.21212(19) 0.4259(2) 0.0206(7) Uani 1 1 d . . .
H42A H 0.1486 1.2106 0.4739 0.025 Uiso 1 1 calc R A .
H42B H 0.2409 1.2346 0.4321 0.025 Uiso 1 1 calc R . .
C43 C 0.0766(4) 1.2586(2) 0.3980(2) 0.0288(9) Uani 1 1 d . A .
H43A H 0.0883 1.3079 0.4339 0.035 Uiso 1 1 calc R . .
H43B H 0.0926 1.2634 0.3519 0.035 Uiso 1 1 calc R . .
C44 C -0.0475(4) 1.2243(2) 0.3857(2) 0.0306(9) Uani 1 1 d . . .
H44A H -0.0999 1.2532 0.3644 0.037 Uiso 1 1 calc R A .
H44B H -0.0662 1.2250 0.4329 0.037 Uiso 1 1 calc R . .
C45 C -0.0672(3) 1.1461(2) 0.3348(2) 0.0274(8) Uani 1 1 d . A .
H45A H -0.0566 1.1459 0.2861 0.033 Uiso 1 1 calc R . .
H45B H -0.1475 1.1243 0.3300 0.033 Uiso 1 1 calc R . .
C46 C 0.0168(3) 1.1001(2) 0.3636(2) 0.0206(7) Uani 1 1 d . . .
H46A H 0.0037 1.0500 0.3291 0.025 Uiso 1 1 calc R A .
H46B H 0.0031 1.0975 0.4109 0.025 Uiso 1 1 calc R . .
C51 C 0.3890(3) 1.12999(18) 0.40839(19) 0.0169(6) Uani 1 1 d . A .
H51 H 0.3930 1.1738 0.4515 0.020 Uiso 1 1 calc R . .
C52 C 0.4004(3) 1.1576(2) 0.3438(2) 0.0211(7) Uani 1 1 d . . .
H52A H 0.3966 1.1156 0.2999 0.025 Uiso 1 1 calc R A .
H52B H 0.3353 1.1845 0.3340 0.025 Uiso 1 1 calc R . .
C53 C 0.5140(3) 1.2073(2) 0.3599(3) 0.0304(9) Uani 1 1 d . A .
H53A H 0.5144 1.2518 0.4007 0.037 Uiso 1 1 calc R . .
H53B H 0.5213 1.2220 0.3167 0.037 Uiso 1 1 calc R . .
C54 C 0.6171(4) 1.1686(2) 0.3797(3) 0.0415(12) Uani 1 1 d . . .
H54A H 0.6210 1.1264 0.3375 0.050 Uiso 1 1 calc R A .
H54B H 0.6898 1.2025 0.3923 0.050 Uiso 1 1 calc R . .
C55 C 0.6033(3) 1.1431(2) 0.4440(3) 0.0380(11) Uani 1 1 d . A .
H55A H 0.6024 1.1857 0.4865 0.046 Uiso 1 1 calc R . .
H55B H 0.6700 1.1186 0.4569 0.046 Uiso 1 1 calc R . .
C56 C 0.4918(3) 1.0907(2) 0.4266(2) 0.0255(8) Uani 1 1 d . . .
H56A H 0.4850 1.0743 0.4688 0.031 Uiso 1 1 calc R A .
H56B H 0.4926 1.0475 0.3847 0.031 Uiso 1 1 calc R . .
Ru11 Ru 0.24802(2) 0.353573(13) 0.163230(13) 0.01145(5) Uani 1 1 d . . .
Ru12 Ru 0.10907(2) 0.464396(14) 0.155213(14) 0.01281(5) Uani 1 1 d D . .
Ru13 Ru 0.24939(2) 0.460014(13) 0.293795(13) 0.01075(5) Uani 1 1 d D . .
C101 C 0.3867(3) 0.32633(18) 0.09690(18) 0.0167(6) Uani 1 1 d . . .
B103 B 0.2839(3) 0.3682(2) 0.0588(2) 0.0170(7) Uani 1 1 d . . .
H103 H 0.2099 0.3381 0.0131 0.020 Uiso 1 1 calc R . .
B104 B 0.4272(4) 0.3751(2) 0.0422(2) 0.0205(7) Uani 1 1 d . . .
H104 H 0.4451 0.3498 -0.0131 0.025 Uiso 1 1 calc R . .
B105 B 0.5238(3) 0.3755(2) 0.1209(2) 0.0196(7) Uani 1 1 d . . .
H105 H 0.6049 0.3499 0.1173 0.023 Uiso 1 1 calc R . .
B106 B 0.4432(3) 0.3709(2) 0.1902(2) 0.0163(7) Uani 1 1 d . . .
H106 H 0.4741 0.3429 0.2308 0.020 Uiso 1 1 calc R . .
B107 B 0.2774(3) 0.4528(2) 0.1314(2) 0.0136(6) Uani 1 1 d . . .
H199 H 0.196(3) 0.512(2) 0.2450(18) 0.016 Uiso 1 1 d D . .
B108 B 0.3577(4) 0.4532(2) 0.0623(2) 0.0197(7) Uani 1 1 d . . .
H108 H 0.3279 0.4794 0.0199 0.024 Uiso 1 1 calc R . .
B109 B 0.5068(4) 0.4572(2) 0.1009(2) 0.0215(8) Uani 1 1 d . . .
H109 H 0.5768 0.4868 0.0847 0.026 Uiso 1 1 calc R . .
B110 B 0.5186(3) 0.4555(2) 0.1926(2) 0.0184(7) Uani 1 1 d . . .
H110 H 0.5962 0.4831 0.2366 0.022 Uiso 1 1 calc R . .
B111 B 0.3766(3) 0.45362(19) 0.2110(2) 0.0135(6) Uani 1 1 d . . .
H111 H 0.369(4) 0.494(2) 0.266(2) 0.016 Uiso 1 1 d . . .
B112 B 0.4160(3) 0.5052(2) 0.1553(2) 0.0179(7) Uani 1 1 d . . .
H112 H 0.4266 0.5661 0.1742 0.021 Uiso 1 1 calc R . .
C111 C 0.2477(3) 0.29514(19) 0.22579(19) 0.0177(6) Uani 1 1 d . . .
O111 O 0.2511(3) 0.25939(15) 0.26281(16) 0.0273(6) Uani 1 1 d . . .
C112 C 0.0973(3) 0.30315(18) 0.11543(19) 0.0173(6) Uani 1 1 d . . .
O112 O 0.0105(2) 0.26871(15) 0.08534(16) 0.0275(6) Uani 1 1 d . . .
C113 C 0.0472(3) 0.43090(18) 0.0536(2) 0.0195(7) Uani 1 1 d . . .
O113 O 0.0099(3) 0.41336(16) -0.00745(16) 0.0311(6) Uani 1 1 d . . .
C114 C -0.0451(3) 0.4487(2) 0.1816(2) 0.0215(7) Uani 1 1 d . . .
O114 O -0.1350(3) 0.4431(2) 0.19192(19) 0.0387(8) Uani 1 1 d . . .
C115 C 0.1292(3) 0.5598(2) 0.1525(2) 0.0243(8) Uani 1 1 d . . .
O115 O 0.1483(3) 0.61789(16) 0.15097(19) 0.0403(8) Uani 1 1 d . . .
C116 C 0.1129(3) 0.41252(18) 0.30525(19) 0.0166(6) Uani 1 1 d . . .
O116 O 0.0324(2) 0.38026(15) 0.30997(16) 0.0244(6) Uani 1 1 d . . .
C117 C 0.3435(3) 0.42151(18) 0.35721(18) 0.0167(6) Uani 1 1 d . . .
O117 O 0.4006(3) 0.40006(17) 0.39662(16) 0.0295(6) Uani 1 1 d . . .
S11 S 0.40344(8) 0.23249(5) 0.05243(5) 0.02000(17) Uani 1 1 d . . .
C121 C 0.4358(5) 0.1928(2) 0.1233(3) 0.0431(13) Uani 1 1 d . . .
H12A H 0.3706 0.1934 0.1477 0.065 Uiso 1 1 calc R . .
H12B H 0.5050 0.2208 0.1585 0.065 Uiso 1 1 calc R . .
H12C H 0.4494 0.1425 0.1025 0.065 Uiso 1 1 calc R . .
C122 C 0.2621(4) 0.1876(3) 0.0079(4) 0.0601(19) Uani 1 1 d . . .
H12D H 0.2653 0.1359 -0.0155 0.090 Uiso 1 1 calc R . .
H12E H 0.2302 0.2094 -0.0289 0.090 Uiso 1 1 calc R . .
H12F H 0.2128 0.1926 0.0436 0.090 Uiso 1 1 calc R . .
P11 P 0.25594(7) 0.57122(4) 0.38741(4) 0.01150(14) Uani 1 1 d . . .
C131 C 0.2669(3) 0.56253(18) 0.47974(17) 0.0152(6) Uani 1 1 d . . .
H131 H 0.3468 0.5510 0.4929 0.018 Uiso 1 1 calc R . .
C132 C 0.1873(3) 0.49851(19) 0.48459(19) 0.0188(6) Uani 1 1 d . . .
H13A H 0.1059 0.5076 0.4758 0.023 Uiso 1 1 calc R . .
H13B H 0.1945 0.4532 0.4469 0.023 Uiso 1 1 calc R . .
C133 C 0.2207(3) 0.4899(2) 0.5598(2) 0.0223(7) Uani 1 1 d . . .
H13C H 0.3000 0.4770 0.5665 0.027 Uiso 1 1 calc R . .
H13D H 0.1680 0.4494 0.5627 0.027 Uiso 1 1 calc R . .
C134 C 0.2157(4) 0.5593(2) 0.6218(2) 0.0282(8) Uani 1 1 d . . .
H13E H 0.1350 0.5697 0.6188 0.034 Uiso 1 1 calc R . .
H13F H 0.2429 0.5520 0.6693 0.034 Uiso 1 1 calc R . .
C135 C 0.2912(4) 0.6234(2) 0.6161(2) 0.0253(8) Uani 1 1 d . . .
H13G H 0.3732 0.6158 0.6259 0.030 Uiso 1 1 calc R . .
H13H H 0.2820 0.6684 0.6535 0.030 Uiso 1 1 calc R . .
C136 C 0.2601(3) 0.63267(19) 0.54125(19) 0.0205(7) Uani 1 1 d . . .
H13I H 0.3136 0.6732 0.5390 0.025 Uiso 1 1 calc R . .
H13J H 0.1809 0.6456 0.5337 0.025 Uiso 1 1 calc R . .
C141 C 0.1346(3) 0.62202(17) 0.36760(17) 0.0134(6) Uani 1 1 d . . .
H141 H 0.1297 0.6207 0.3160 0.016 Uiso 1 1 calc R . .
C142 C 0.0173(3) 0.58277(19) 0.36852(19) 0.0172(6) Uani 1 1 d . . .
H14A H 0.0099 0.5307 0.3400 0.021 Uiso 1 1 calc R . .
H14B H 0.0131 0.5862 0.4191 0.021 Uiso 1 1 calc R . .
C143 C -0.0817(3) 0.6172(2) 0.3360(2) 0.0213(7) Uani 1 1 d . . .
H14C H -0.1564 0.5920 0.3374 0.026 Uiso 1 1 calc R . .
H14D H -0.0798 0.6113 0.2846 0.026 Uiso 1 1 calc R . .
C144 C -0.0716(3) 0.6984(2) 0.3784(2) 0.0251(8) Uani 1 1 d . . .
H14E H -0.1341 0.7200 0.3552 0.030 Uiso 1 1 calc R . .
H14F H -0.0809 0.7041 0.4287 0.030 Uiso 1 1 calc R . .
C145 C 0.0452(3) 0.7384(2) 0.3804(2) 0.0248(8) Uani 1 1 d . . .
H14G H 0.0513 0.7899 0.4104 0.030 Uiso 1 1 calc R . .
H14H H 0.0505 0.7372 0.3305 0.030 Uiso 1 1 calc R . .
C146 C 0.1463(3) 0.70404(19) 0.4120(2) 0.0206(7) Uani 1 1 d . . .
H14I H 0.1460 0.7094 0.4635 0.025 Uiso 1 1 calc R . .
H14J H 0.2205 0.7295 0.4099 0.025 Uiso 1 1 calc R . .
C151 C 0.3847(3) 0.63621(18) 0.39729(18) 0.0148(6) Uani 1 1 d . . .
H151 H 0.3827 0.6814 0.4376 0.018 Uiso 1 1 calc R . .
C152 C 0.4988(3) 0.60707(18) 0.41695(19) 0.0172(6) Uani 1 1 d . . .
H15A H 0.5044 0.5988 0.4646 0.021 Uiso 1 1 calc R . .
H15B H 0.5002 0.5600 0.3800 0.021 Uiso 1 1 calc R . .
C153 C 0.6020(3) 0.6615(2) 0.4205(2) 0.0221(7) Uani 1 1 d . . .
H15C H 0.6031 0.7075 0.4597 0.027 Uiso 1 1 calc R . .
H15D H 0.6745 0.6416 0.4324 0.027 Uiso 1 1 calc R . .
C154 C 0.5964(3) 0.6773(2) 0.3487(2) 0.0241(7) Uani 1 1 d . . .
H15E H 0.5977 0.6319 0.3094 0.029 Uiso 1 1 calc R . .
H15F H 0.6641 0.7123 0.3525 0.029 Uiso 1 1 calc R . .
C155 C 0.4852(3) 0.70908(19) 0.3309(2) 0.0216(7) Uani 1 1 d . . .
H15G H 0.4866 0.7561 0.3688 0.026 Uiso 1 1 calc R . .
H15H H 0.4801 0.7183 0.2838 0.026 Uiso 1 1 calc R . .
C156 C 0.3796(3) 0.65678(19) 0.32707(19) 0.0176(6) Uani 1 1 d . . .
H15I H 0.3739 0.6120 0.2856 0.021 Uiso 1 1 calc R . .
H15J H 0.3092 0.6796 0.3181 0.021 Uiso 1 1 calc R . .
C100 C 0.8113(5) 0.1742(3) 0.1527(3) 0.0515(14) Uani 1 1 d D . .
H10A H 0.8090 0.1585 0.0998 0.062 Uiso 1 1 calc R . .
H10B H 0.8907 0.1734 0.1780 0.062 Uiso 1 1 calc R . .
Cl1 Cl 0.77662(16) 0.26365(9) 0.18034(12) 0.0709(5) Uani 1 1 d D . .
Cl2 Cl 0.71502(16) 0.11345(10) 0.17195(11) 0.0757(6) Uani 1 1 d D . .
C201 C -0.2768(9) 0.6394(5) 0.1543(5) 0.055(3) Uani 0.763(4) 1 d PD B 3
H20A H -0.2989 0.6159 0.1892 0.066 Uiso 0.763(4) 1 calc PR B 3
H20B H -0.3327 0.6178 0.1075 0.066 Uiso 0.763(4) 1 calc PR B 3
Cl3 Cl -0.1378(2) 0.62215(17) 0.14189(13) 0.0823(11) Uani 0.763(4) 1 d PD B 3
Cl4 Cl -0.2837(2) 0.73333(14) 0.18727(14) 0.0639(7) Uani 0.763(4) 1 d PD B 3
C202 C -0.186(2) 0.6876(9) 0.1598(12) 0.068(10) Uani 0.237(4) 1 d PD B 4
H20C H -0.1724 0.6716 0.1098 0.082 Uiso 0.237(4) 1 calc PR B 4
H20D H -0.1119 0.6949 0.1944 0.082 Uiso 0.237(4) 1 calc PR B 4
Cl5 Cl -0.2483(8) 0.7702(4) 0.1757(5) 0.073(3) Uani 0.237(4) 1 d PD B 4
Cl6 Cl -0.2836(11) 0.6222(6) 0.1716(6) 0.076(3) Uani 0.237(4) 1 d PD B 4

loop_
_atom_site_aniso_label
_atom_site_aniso_U_11
_atom_site_aniso_U_22
_atom_site_aniso_U_33
_atom_site_aniso_U_23
_atom_site_aniso_U_13
_atom_site_aniso_U_12
Ru1 0.01297(11) 0.01163(11) 0.01210(11) 0.00501(9) 0.00394(9) 0.00224(8)
Ru2 0.01591(12) 0.01471(12) 0.01339(12) 0.00552(9) 0.00143(9) 0.00481(9)
Ru3 0.01328(11) 0.01194(11) 0.01163(11) 0.00504(9) 0.00298(9) 0.00330(9)
C1 0.0160(15) 0.0157(15) 0.0158(15) 0.0061(11) 0.0054(12) 0.0038(11)
B3 0.0155(16) 0.0187(17) 0.0147(16) 0.0084(13) 0.0048(13) 0.0032(13)
B4 0.0199(18) 0.0210(19) 0.0209(18) 0.0089(15) 0.0067(15) -0.0011(14)
B5 0.0147(17) 0.028(2) 0.0189(18) 0.0077(15) 0.0052(14) 0.0008(14)
B6 0.0160(16) 0.0205(18) 0.0131(16) 0.0057(13) 0.0041(13) 0.0052(13)
B7 0.0199(17) 0.0130(16) 0.0151(16) 0.0058(13) 0.0013(13) 0.0037(13)
B8 0.0241(19) 0.0213(18) 0.0185(18) 0.0104(14) 0.0092(15) 0.0023(15)
B9 0.0225(19) 0.025(2) 0.0198(18) 0.0104(15) 0.0087(15) -0.0016(15)
B10 0.0170(17) 0.0207(18) 0.0204(18) 0.0071(14) 0.0053(14) -0.0001(14)
B11 0.0154(16) 0.0143(16) 0.0170(17) 0.0055(13) 0.0039(13) 0.0013(12)
B12 0.0240(19) 0.0180(18) 0.0180(18) 0.0087(14) 0.0081(15) -0.0010(14)
C11 0.0214(16) 0.0145(15) 0.0182(15) 0.0061(12) 0.0086(13) 0.0049(12)
O11 0.0374(16) 0.0199(13) 0.0257(14) 0.0127(11) 0.0109(12) 0.0068(11)
C12 0.0200(16) 0.0164(15) 0.0160(15) 0.0054(12) 0.0033(12) 0.0014(12)
O12 0.0237(14) 0.0255(14) 0.0362(16) 0.0071(12) 0.0003(12) -0.0031(11)
C13 0.0212(16) 0.0157(15) 0.0243(17) 0.0073(13) 0.0008(14) 0.0039(12)
O13 0.0378(16) 0.0314(15) 0.0186(13) 0.0092(11) -0.0035(12) 0.0030(12)
C14 0.0210(18) 0.037(2) 0.0221(18) 0.0077(16) 0.0058(14) 0.0084(15)
O14 0.0223(16) 0.088(3) 0.043(2) 0.024(2) 0.0114(15) 0.0076(17)
C15 0.041(2) 0.0198(17) 0.0154(16) 0.0044(13) -0.0025(15) 0.0078(15)
O15 0.083(3) 0.0173(14) 0.0322(17) 0.0088(13) -0.0120(18) 0.0045(15)
C16 0.0211(16) 0.0175(16) 0.0217(17) 0.0095(13) 0.0057(13) 0.0053(13)
O16 0.0246(14) 0.0285(15) 0.0382(17) 0.0178(13) 0.0095(12) 0.0001(11)
C17 0.0219(16) 0.0165(15) 0.0170(15) 0.0036(12) 0.0056(13) 0.0066(12)
O17 0.0351(16) 0.0318(15) 0.0263(14) 0.0121(12) 0.0007(12) 0.0185(13)
S1 0.0199(4) 0.0180(4) 0.0177(4) 0.0056(3) 0.0076(3) 0.0063(3)
C21 0.043(2) 0.0240(19) 0.0260(19) 0.0138(15) 0.0130(18) 0.0139(17)
C22 0.0245(19) 0.0204(19) 0.045(3) -0.0056(17) -0.0030(18) 0.0053(15)
P1 0.0135(4) 0.0127(4) 0.0126(4) 0.0057(3) 0.0025(3) 0.0035(3)
C31A 0.035(2) 0.0188(17) 0.0157(16) 0.0065(13) 0.0030(14) 0.0012(14)
C32A 0.035(2) 0.018(2) 0.021(2) 0.0099(16) 0.0130(18) 0.0060(17)
C33A 0.050(3) 0.035(2) 0.032(2) 0.0195(19) 0.019(2) 0.005(2)
C34A 0.050(3) 0.052(3) 0.026(2) 0.023(2) 0.016(2) 0.009(2)
C35A 0.042(3) 0.025(2) 0.016(2) 0.0067(17) 0.0078(19) 0.001(2)
C36A 0.040(2) 0.0260(19) 0.0189(17) 0.0073(15) 0.0060(16) -0.0050(16)
C31B 0.035(2) 0.0188(17) 0.0157(16) 0.0065(13) 0.0030(14) 0.0012(14)
C32B 0.024(11) 0.037(13) 0.018(10) 0.014(9) 0.004(8) -0.010(9)
C33B 0.050(3) 0.035(2) 0.032(2) 0.0195(19) 0.019(2) 0.005(2)
C34B 0.050(3) 0.052(3) 0.026(2) 0.023(2) 0.016(2) 0.009(2)
C35B 0.032(12) 0.038(13) 0.023(11) 0.014(9) 0.021(9) 0.010(10)
C36B 0.040(2) 0.0260(19) 0.0189(17) 0.0073(15) 0.0060(16) -0.0050(16)
C41 0.0155(14) 0.0169(14) 0.0150(14) 0.0077(11) 0.0051(11) 0.0064(11)
C42 0.0190(16) 0.0201(16) 0.0232(17) 0.0052(13) 0.0062(13) 0.0078(13)
C43 0.035(2) 0.0240(19) 0.035(2) 0.0138(16) 0.0139(18) 0.0180(16)
C44 0.028(2) 0.037(2) 0.034(2) 0.0147(18) 0.0115(17) 0.0217(18)
C45 0.0170(16) 0.044(2) 0.0255(18) 0.0132(17) 0.0060(14) 0.0183(16)
C46 0.0108(14) 0.0237(17) 0.0268(18) 0.0057(14) 0.0058(13) 0.0052(12)
C51 0.0120(14) 0.0159(15) 0.0207(16) 0.0038(12) 0.0015(12) 0.0018(11)
C52 0.0151(15) 0.0224(17) 0.0285(18) 0.0108(14) 0.0077(13) 0.0012(13)
C53 0.0191(18) 0.0249(19) 0.048(3) 0.0092(17) 0.0147(17) -0.0023(14)
C54 0.0159(18) 0.028(2) 0.073(4) 0.003(2) 0.013(2) -0.0018(15)
C55 0.0127(17) 0.031(2) 0.062(3) 0.007(2) -0.0028(18) 0.0054(15)
C56 0.0128(15) 0.0257(18) 0.036(2) 0.0092(16) -0.0010(14) 0.0064(13)
Ru11 0.01130(11) 0.01247(11) 0.01205(11) 0.00524(9) 0.00333(8) 0.00294(8)
Ru12 0.01210(11) 0.01379(12) 0.01353(11) 0.00629(9) 0.00118(9) 0.00334(9)
Ru13 0.00964(11) 0.01318(11) 0.01131(11) 0.00580(9) 0.00306(8) 0.00312(8)
C101 0.0180(15) 0.0175(15) 0.0160(15) 0.0061(12) 0.0045(12) 0.0049(12)
B103 0.0177(17) 0.0202(18) 0.0168(17) 0.0098(14) 0.0061(14) 0.0037(14)
B104 0.0220(19) 0.0232(19) 0.0208(18) 0.0096(15) 0.0097(15) 0.0067(15)
B105 0.0177(18) 0.0242(19) 0.0211(18) 0.0105(15) 0.0088(14) 0.0043(14)
B106 0.0149(16) 0.0173(17) 0.0178(17) 0.0061(13) 0.0050(13) 0.0037(13)
B107 0.0163(16) 0.0156(16) 0.0136(15) 0.0092(13) 0.0073(13) 0.0018(13)
B108 0.0239(19) 0.0235(19) 0.0175(17) 0.0122(15) 0.0088(15) 0.0049(15)
B109 0.0179(18) 0.030(2) 0.0229(19) 0.0120(16) 0.0120(15) 0.0052(15)
B110 0.0173(17) 0.0217(18) 0.0200(18) 0.0099(14) 0.0080(14) 0.0021(14)
B111 0.0128(15) 0.0126(15) 0.0153(16) 0.0050(12) 0.0020(12) 0.0023(12)
B112 0.0195(18) 0.0188(18) 0.0189(18) 0.0091(14) 0.0080(14) 0.0029(14)
C111 0.0159(15) 0.0200(16) 0.0198(16) 0.0087(13) 0.0060(12) 0.0035(12)
O111 0.0359(16) 0.0256(14) 0.0289(15) 0.0196(12) 0.0084(12) 0.0068(12)
C112 0.0159(15) 0.0178(15) 0.0186(16) 0.0067(12) 0.0023(12) 0.0032(12)
O112 0.0198(13) 0.0258(14) 0.0327(15) 0.0078(12) -0.0005(11) -0.0022(10)
C113 0.0197(16) 0.0162(15) 0.0224(17) 0.0083(13) -0.0001(13) 0.0033(12)
O113 0.0346(16) 0.0340(16) 0.0208(14) 0.0089(12) -0.0045(12) 0.0037(12)
C114 0.0194(17) 0.0244(18) 0.0185(16) 0.0048(13) 0.0006(13) 0.0056(13)
O114 0.0175(14) 0.056(2) 0.0428(19) 0.0142(16) 0.0092(13) 0.0054(13)
C115 0.0295(19) 0.0195(17) 0.0204(17) 0.0061(13) -0.0041(14) 0.0042(14)
O115 0.057(2) 0.0190(14) 0.0378(18) 0.0134(13) -0.0118(16) -0.0035(13)
C116 0.0148(15) 0.0148(15) 0.0212(16) 0.0059(12) 0.0041(12) 0.0068(12)
O116 0.0182(12) 0.0243(13) 0.0360(16) 0.0156(12) 0.0097(11) 0.0014(10)
C117 0.0151(14) 0.0206(16) 0.0162(15) 0.0063(12) 0.0051(12) 0.0065(12)
O117 0.0300(15) 0.0381(17) 0.0280(15) 0.0188(13) 0.0057(12) 0.0169(13)
S11 0.0219(4) 0.0194(4) 0.0209(4) 0.0057(3) 0.0090(3) 0.0078(3)
C121 0.079(4) 0.026(2) 0.040(3) 0.021(2) 0.029(3) 0.025(2)
C122 0.024(2) 0.031(3) 0.088(4) -0.024(3) -0.008(3) 0.0063(18)
P11 0.0098(3) 0.0139(4) 0.0128(4) 0.0059(3) 0.0037(3) 0.0038(3)
C131 0.0168(15) 0.0172(15) 0.0139(14) 0.0066(11) 0.0053(11) 0.0039(12)
C132 0.0178(16) 0.0208(16) 0.0204(16) 0.0088(13) 0.0072(13) 0.0007(12)
C133 0.0224(17) 0.0266(18) 0.0264(18) 0.0173(15) 0.0104(14) 0.0056(14)
C134 0.028(2) 0.044(2) 0.0207(18) 0.0171(17) 0.0122(15) 0.0100(17)
C135 0.0277(19) 0.034(2) 0.0132(16) 0.0074(14) 0.0038(14) 0.0015(15)
C136 0.0245(17) 0.0187(16) 0.0170(16) 0.0031(12) 0.0056(13) 0.0037(13)
C141 0.0105(13) 0.0168(14) 0.0148(14) 0.0060(11) 0.0050(11) 0.0045(11)
C142 0.0094(13) 0.0224(16) 0.0227(16) 0.0101(13) 0.0051(12) 0.0042(12)
C143 0.0116(14) 0.0310(19) 0.0247(17) 0.0126(14) 0.0037(13) 0.0088(13)
C144 0.0160(16) 0.033(2) 0.033(2) 0.0150(16) 0.0110(15) 0.0149(15)
C145 0.0234(18) 0.0249(18) 0.032(2) 0.0143(16) 0.0090(15) 0.0118(15)
C146 0.0174(16) 0.0194(16) 0.0266(18) 0.0072(13) 0.0071(13) 0.0065(12)
C151 0.0115(14) 0.0172(15) 0.0155(14) 0.0047(11) 0.0029(11) 0.0017(11)
C152 0.0103(14) 0.0187(15) 0.0212(16) 0.0055(12) 0.0008(12) 0.0030(11)
C153 0.0112(14) 0.0255(18) 0.0282(18) 0.0077(14) 0.0014(13) 0.0037(12)
C154 0.0114(15) 0.0263(18) 0.034(2) 0.0078(15) 0.0075(14) 0.0016(13)
C155 0.0208(16) 0.0205(16) 0.0260(18) 0.0102(14) 0.0074(14) 0.0000(13)
C156 0.0132(14) 0.0207(16) 0.0210(16) 0.0099(13) 0.0046(12) -0.0003(12)
C100 0.056(3) 0.073(4) 0.035(3) 0.029(3) 0.008(2) 0.021(3)
Cl1 0.0641(10) 0.0531(9) 0.0895(13) 0.0128(9) 0.0207(10) 0.0006(7)
Cl2 0.0668(10) 0.0699(11) 0.0788(12) 0.0412(10) -0.0326(9) -0.0203(8)
C201 0.054(6) 0.073(7) 0.033(4) 0.006(4) 0.002(4) 0.040(6)
Cl3 0.0717(15) 0.162(3) 0.0613(13) 0.0738(16) 0.0428(12) 0.0801(18)
Cl4 0.0532(12) 0.0539(14) 0.0672(14) -0.0048(11) 0.0105(10) 0.0049(10)
C202 0.14(3) 0.041(13) 0.031(11) 0.005(9) 0.049(15) -0.027(15)
Cl5 0.085(6) 0.039(4) 0.096(6) 0.012(4) 0.043(5) 0.004(4)
Cl6 0.078(6) 0.075(6) 0.067(6) 0.040(5) -0.025(4) -0.019(4)

loop_
_atom_type_symbol
_atom_type_description
_atom_type_scat_dispersion_real
_atom_type_scat_dispersion_imag
_atom_type_scat_source
C C 0.0033 0.0016 'International Tables Vol C Tables 4.2.6.8 and 6.1.1.4'
H H 0.0000 0.0000 'International Tables Vol C Tables 4.2.6.8 and 6.1.1.4'
B B 0.0013 0.0007 'International Tables Vol C Tables 4.2.6.8 and 6.1.1.4'
O O 0.0106 0.0060 'International Tables Vol C Tables 4.2.6.8 and 6.1.1.4'
P P 0.1023 0.0942 'International Tables Vol C Tables 4.2.6.8 and 6.1.1.4'
S S 0.1246 0.1234 'International Tables Vol C Tables 4.2.6.8 and 6.1.1.4'
Cl Cl 0.1484 0.1585 'International Tables Vol C Tables 4.2.6.8 and 6.1.1.4'
Ru Ru -1.2594 0.8363 'International Tables Vol C Tables 4.2.6.8 and 6.1.1.4'

loop_
_geom_angle_atom_site_label_1
_geom_angle_atom_site_label_2
_geom_angle_atom_site_label_3
_geom_angle
_geom_angle_site_symmetry_1
_geom_angle_site_symmetry_3
_geom_angle_publ_flag
C12 Ru1 C11 86.62(15) . . ?
C12 Ru1 B11 151.85(14) . . ?
C11 Ru1 B11 114.18(15) . . ?
C12 Ru1 B7 107.72(14) . . ?
C11 Ru1 B7 159.01(14) . . ?
B11 Ru1 B7 47.48(14) . . ?
C12 Ru1 B3 89.89(15) . . ?
C11 Ru1 B3 149.72(13) . . ?
B11 Ru1 B3 81.13(14) . . ?
B7 Ru1 B3 48.38(13) . . ?
C12 Ru1 B6 156.38(14) . . ?
C11 Ru1 B6 91.22(15) . . ?
B11 Ru1 B6 47.67(14) . . ?
B7 Ru1 B6 81.60(14) . . ?
B3 Ru1 B6 80.22(14) . . ?
C12 Ru1 C1 114.25(14) . . ?
C11 Ru1 C1 110.72(13) . . ?
B11 Ru1 C1 77.32(13) . . ?
B7 Ru1 C1 77.90(13) . . ?
B3 Ru1 C1 44.68(12) . . ?
B6 Ru1 C1 45.18(13) . . ?
C12 Ru1 Ru3 114.40(11) . . ?
C11 Ru1 Ru3 79.95(11) . . ?
B11 Ru1 Ru3 55.55(10) . . ?
B7 Ru1 Ru3 80.14(10) . . ?
B3 Ru1 Ru3 128.23(10) . . ?
B6 Ru1 Ru3 88.27(10) . . ?
C1 Ru1 Ru3 130.64(9) . . ?
C12 Ru1 Ru2 74.27(10) . . ?
C11 Ru1 Ru2 125.96(10) . . ?
B11 Ru1 Ru2 78.03(10) . . ?
B7 Ru1 Ru2 48.38(10) . . ?
B3 Ru1 Ru2 81.51(9) . . ?
B6 Ru1 Ru2 124.58(10) . . ?
C1 Ru1 Ru2 123.27(8) . . ?
Ru3 Ru1 Ru2 64.32(3) . . ?
H99 Ru2 C15 78.1(12) . . ?
H99 Ru2 C13 168.4(12) . . ?
C15 Ru2 C13 90.39(15) . . ?
H99 Ru2 C14 89.7(13) . . ?
C15 Ru2 C14 105.20(18) . . ?
C13 Ru2 C14 93.76(17) . . ?
H99 Ru2 B7 93.3(13) . . ?
C15 Ru2 B7 92.47(17) . . ?
C13 Ru2 B7 86.75(15) . . ?
C14 Ru2 B7 162.32(15) . . ?
H99 Ru2 Ru1 90.9(11) . . ?
C15 Ru2 Ru1 141.58(14) . . ?
C13 Ru2 Ru1 98.06(10) . . ?
C14 Ru2 Ru1 111.50(12) . . ?
B7 Ru2 Ru1 51.08(10) . . ?
H99 Ru2 Ru3 34.3(11) . . ?
C15 Ru2 Ru3 108.57(12) . . ?
C13 Ru2 Ru3 155.18(10) . . ?
C14 Ru2 Ru3 96.40(12) . . ?
B7 Ru2 Ru3 76.83(10) . . ?
Ru1 Ru2 Ru3 57.13(2) . . ?
H11 Ru3 H99 88.7(18) . . ?
H11 Ru3 C16 175.8(14) . . ?
H99 Ru3 C16 89.3(13) . . ?
H11 Ru3 C17 89.5(13) . . ?
H99 Ru3 C17 171.7(12) . . ?
C16 Ru3 C17 93.03(15) . . ?
H11 Ru3 P1 87.2(13) . . ?
H99 Ru3 P1 78.3(12) . . ?
C16 Ru3 P1 96.02(12) . . ?
C17 Ru3 P1 93.53(11) . . ?
H11 Ru3 B11 31.6(14) . . ?
H99 Ru3 B11 88.5(13) . . ?
C16 Ru3 B11 144.62(15) . . ?
C17 Ru3 B11 94.20(14) . . ?
P1 Ru3 B11 117.99(10) . . ?
H11 Ru3 Ru1 81.8(14) . . ?
H99 Ru3 Ru1 91.7(12) . . ?
C16 Ru3 Ru1 94.57(12) . . ?
C17 Ru3 Ru1 96.12(11) . . ?
P1 Ru3 Ru1 165.25(2) . . ?
B11 Ru3 Ru1 50.23(9) . . ?
H11 Ru3 Ru2 89.7(14) . . ?
H99 Ru3 Ru2 33.6(12) . . ?
C16 Ru3 Ru2 86.57(11) . . ?
C17 Ru3 Ru2 154.48(10) . . ?
P1 Ru3 Ru2 111.89(4) . . ?
B11 Ru3 Ru2 72.51(10) . . ?
Ru1 Ru3 Ru2 58.55(3) . . ?
B5 C1 B3 113.9(3) . . ?
B5 C1 B4 61.7(2) . . ?
B3 C1 B4 62.7(2) . . ?
B5 C1 B6 63.2(2) . . ?
B3 C1 B6 114.2(2) . . ?
B4 C1 B6 114.1(3) . . ?
B5 C1 S1 106.0(2) . . ?
B3 C1 S1 120.9(2) . . ?
B4 C1 S1 105.3(2) . . ?
B6 C1 S1 122.3(2) . . ?
B5 C1 Ru1 124.4(2) . . ?
B3 C1 Ru1 67.07(16) . . ?
B4 C1 Ru1 124.2(2) . . ?
B6 C1 Ru1 66.86(17) . . ?
S1 C1 Ru1 120.64(17) . . ?
C1 B3 B8 104.7(3) . . ?
C1 B3 B4 58.8(2) . . ?
B8 B3 B4 59.2(2) . . ?
C1 B3 B7 105.3(2) . . ?
B8 B3 B7 59.0(2) . . ?
B4 B3 B7 106.5(3) . . ?
C1 B3 Ru1 68.25(16) . . ?
B8 B3 Ru1 119.0(2) . . ?
B4 B3 Ru1 121.7(2) . . ?
B7 B3 Ru1 65.00(17) . . ?
C1 B4 B5 58.8(2) . . ?
C1 B4 B9 106.2(3) . . ?
B5 B4 B9 60.9(2) . . ?
C1 B4 B8 105.2(3) . . ?
B5 B4 B8 108.8(3) . . ?
B9 B4 B8 60.6(2) . . ?
C1 B4 B3 58.5(2) . . ?
B5 B4 B3 108.0(3) . . ?
B9 B4 B3 109.1(3) . . ?
B8 B4 B3 60.2(2) . . ?
C1 B5 B4 59.5(2) . . ?
C1 B5 B10 105.7(3) . . ?
B4 B5 B10 108.5(3) . . ?
C1 B5 B9 105.8(3) . . ?
B4 B5 B9 59.7(2) . . ?
B10 B5 B9 60.7(2) . . ?
C1 B5 B6 59.1(2) . . ?
B4 B5 B6 109.0(3) . . ?
B10 B5 B6 60.3(2) . . ?
B9 B5 B6 109.1(3) . . ?
C1 B6 B10 103.6(3) . . ?
C1 B6 B11 104.5(2) . . ?
B10 B6 B11 59.0(2) . . ?
C1 B6 B5 57.7(2) . . ?
B10 B6 B5 59.1(2) . . ?
B11 B6 B5 105.8(3) . . ?
C1 B6 Ru1 67.96(17) . . ?
B10 B6 Ru1 118.8(2) . . ?
B11 B6 Ru1 65.11(17) . . ?
B5 B6 Ru1 120.5(2) . . ?
B12 B7 B8 60.3(2) . . ?
B12 B7 B11 60.0(2) . . ?
B8 B7 B11 107.7(3) . . ?
B12 B7 B3 107.3(3) . . ?
B8 B7 B3 59.2(2) . . ?
B11 B7 B3 106.7(2) . . ?
B12 B7 Ru2 138.4(2) . . ?
B8 B7 Ru2 142.7(2) . . ?
B11 B7 Ru2 109.2(2) . . ?
B3 B7 Ru2 114.2(2) . . ?
B12 B7 Ru1 120.8(2) . . ?
B8 B7 Ru1 120.6(2) . . ?
B11 B7 Ru1 66.05(17) . . ?
B3 B7 Ru1 66.62(16) . . ?
Ru2 B7 Ru1 80.54(14) . . ?
B4 B8 B12 107.7(3) . . ?
B4 B8 B7 109.8(3) . . ?
B12 B8 B7 59.3(2) . . ?
B4 B8 B9 59.6(2) . . ?
B12 B8 B9 59.9(2) . . ?
B7 B8 B9 108.4(3) . . ?
B4 B8 B3 60.6(2) . . ?
B12 B8 B3 108.5(3) . . ?
B7 B8 B3 61.8(2) . . ?
B9 B8 B3 108.6(3) . . ?
B4 B9 B12 107.8(3) . . ?
B4 B9 B8 59.8(2) . . ?
B12 B9 B8 60.0(2) . . ?
B4 B9 B5 59.4(2) . . ?
B12 B9 B5 107.4(3) . . ?
B8 B9 B5 107.0(3) . . ?
B4 B9 B10 107.2(3) . . ?
B12 B9 B10 60.3(2) . . ?
B8 B9 B10 107.7(3) . . ?
B5 B9 B10 59.4(2) . . ?
B11 B10 B5 108.4(3) . . ?
B11 B10 B12 59.5(2) . . ?
B5 B10 B12 107.0(3) . . ?
B11 B10 B6 60.7(2) . . ?
B5 B10 B6 60.7(2) . . ?
B12 B10 B6 108.1(3) . . ?
B11 B10 B9 107.5(3) . . ?
B5 B10 B9 59.9(2) . . ?
B12 B10 B9 59.2(2) . . ?
B6 B10 B9 108.8(3) . . ?
H11 B11 B12 105.9(18) . . ?
H11 B11 B10 109(2) . . ?
B12 B11 B10 60.9(2) . . ?
H11 B11 B7 121.4(19) . . ?
B12 B11 B7 59.3(2) . . ?
B10 B11 B7 108.6(3) . . ?
H11 B11 B6 128.4(18) . . ?
B12 B11 B6 109.0(3) . . ?
B10 B11 B6 60.4(2) . . ?
B7 B11 B6 108.9(3) . . ?
H11 B11 Ru1 122.4(19) . . ?
B12 B11 Ru1 120.6(2) . . ?
B10 B11 Ru1 122.0(2) . . ?
B7 B11 Ru1 66.46(18) . . ?
B6 B11 Ru1 67.22(17) . . ?
H11 B11 Ru3 48.3(19) . . ?
B12 B11 Ru3 136.9(2) . . ?
B10 B11 Ru3 149.6(2) . . ?
B7 B11 Ru3 101.4(2) . . ?
B6 B11 Ru3 113.9(2) . . ?
Ru1 B11 Ru3 74.23(12) . . ?
B7 B12 B11 60.7(2) . . ?
B7 B12 B9 109.4(3) . . ?
B11 B12 B9 108.6(3) . . ?
B7 B12 B8 60.4(2) . . ?
B11 B12 B8 108.3(3) . . ?
B9 B12 B8 60.1(2) . . ?
B7 B12 B10 108.8(3) . . ?
B11 B12 B10 59.6(2) . . ?
B9 B12 B10 60.5(2) . . ?
B8 B12 B10 108.0(3) . . ?
O11 C11 Ru1 178.7(4) . . ?
O12 C12 Ru1 175.3(3) . . ?
O13 C13 Ru2 179.0(3) . . ?
O14 C14 Ru2 172.9(4) . . ?
O15 C15 Ru2 176.9(4) . . ?
O16 C16 Ru3 177.6(3) . . ?
O17 C17 Ru3 178.3(4) . . ?
C21 S1 C22 99.8(2) . . ?
C21 S1 C1 105.51(17) . . ?
C22 S1 C1 106.43(17) . . ?
C51 P1 C41 103.13(15) . . ?
C51 P1 C31A 107.00(17) . . ?
C41 P1 C31A 102.10(16) . . ?
C51 P1 Ru3 112.18(11) . . ?
C41 P1 Ru3 112.05(11) . . ?
C31A P1 Ru3 118.83(12) . . ?
C32A C31A C36A 110.4(3) . . ?
C32A C31A P1 115.9(3) . . ?
C36A C31A P1 115.8(3) . . ?
C31A C32A C33A 110.2(3) . . ?
C34A C33A C32A 112.6(4) . . ?
C35A C34A C33A 112.6(4) . . ?
C34A C35A C36A 111.6(4) . . ?
C31A C36A C35A 112.0(3) . . ?
C42 C41 C46 108.9(3) . . ?
C42 C41 P1 116.3(2) . . ?
C46 C41 P1 111.9(2) . . ?
C43 C42 C41 111.0(3) . . ?
C44 C43 C42 110.7(3) . . ?
C43 C44 C45 111.2(3) . . ?
C44 C45 C46 111.3(3) . . ?
C45 C46 C41 109.7(3) . . ?
C56 C51 C52 110.3(3) . . ?
C56 C51 P1 112.7(2) . . ?
C52 C51 P1 112.4(2) . . ?
C53 C52 C51 111.0(3) . . ?
C52 C53 C54 110.9(3) . . ?
C55 C54 C53 109.5(4) . . ?
C54 C55 C56 111.3(4) . . ?
C55 C56 C51 108.8(3) . . ?
C112 Ru11 C111 86.34(15) . . ?
C112 Ru11 B107 109.53(14) . . ?
C111 Ru11 B107 158.02(15) . . ?
C112 Ru11 B111 152.82(13) . . ?
C111 Ru11 B111 112.82(14) . . ?
B107 Ru11 B111 47.31(13) . . ?
C112 Ru11 B106 156.62(14) . . ?
C111 Ru11 B106 89.75(14) . . ?
B107 Ru11 B106 81.36(14) . . ?
B111 Ru11 B106 47.74(13) . . ?
C112 Ru11 B103 91.73(15) . . ?
C111 Ru11 B103 149.26(14) . . ?
B107 Ru11 B103 48.63(14) . . ?
B111 Ru11 B103 81.29(14) . . ?
B106 Ru11 B103 80.01(14) . . ?
C112 Ru11 C101 114.69(14) . . ?
C111 Ru11 C101 109.89(13) . . ?
B107 Ru11 C101 77.94(13) . . ?
B111 Ru11 C101 78.00(13) . . ?
B106 Ru11 C101 45.76(13) . . ?
B103 Ru11 C101 44.13(12) . . ?
C112 Ru11 Ru13 112.79(11) . . ?
C111 Ru11 Ru13 79.89(11) . . ?
B107 Ru11 Ru13 79.92(10) . . ?
B111 Ru11 Ru13 55.90(10) . . ?
B106 Ru11 Ru13 89.10(10) . . ?
B103 Ru11 Ru13 128.33(10) . . ?
C101 Ru11 Ru13 131.95(9) . . ?
C112 Ru11 Ru12 75.06(10) . . ?
C111 Ru11 Ru12 127.06(10) . . ?
B107 Ru11 Ru12 48.35(10) . . ?
B111 Ru11 Ru12 77.93(9) . . ?
B106 Ru11 Ru12 124.47(10) . . ?
B103 Ru11 Ru12 81.54(10) . . ?
C101 Ru11 Ru12 122.98(8) . . ?
Ru13 Ru11 Ru12 63.76(3) . . ?
H199 Ru12 C115 78.5(11) . . ?
H199 Ru12 C113 164.2(12) . . ?
C115 Ru12 C113 89.84(15) . . ?
H199 Ru12 C114 99.6(13) . . ?
C115 Ru12 C114 106.91(16) . . ?
C113 Ru12 C114 93.97(15) . . ?
H199 Ru12 B107 80.9(13) . . ?
C115 Ru12 B107 88.60(16) . . ?
C113 Ru12 B107 88.25(15) . . ?
C114 Ru12 B107 164.32(14) . . ?
H199 Ru12 Ru11 83.4(11) . . ?
C115 Ru12 Ru11 137.60(13) . . ?
C113 Ru12 Ru11 98.68(10) . . ?
C114 Ru12 Ru11 113.74(11) . . ?
B107 Ru12 Ru11 50.61(9) . . ?
H199 Ru12 Ru13 30.4(11) . . ?
C115 Ru12 Ru13 108.35(12) . . ?
C113 Ru12 Ru13 155.84(10) . . ?
C114 Ru12 Ru13 95.67(11) . . ?
B107 Ru12 Ru13 76.76(10) . . ?
Ru11 Ru12 Ru13 57.16(2) . . ?
H199 Ru13 H111 75.2(19) . . ?
H199 Ru13 C116 101.4(14) . . ?
H111 Ru13 C116 169.4(14) . . ?
H199 Ru13 C117 164.6(13) . . ?
H111 Ru13 C117 92.4(13) . . ?
C116 Ru13 C117 92.38(15) . . ?
H199 Ru13 P11 79.3(13) . . ?
H111 Ru13 P11 92.3(13) . . ?
C116 Ru13 P11 97.00(11) . . ?
C117 Ru13 P11 92.31(11) . . ?
H199 Ru13 B111 77.1(14) . . ?
H111 Ru13 B111 27.4(14) . . ?
C116 Ru13 B111 142.38(14) . . ?
C117 Ru13 B111 96.17(13) . . ?
P11 Ru13 B111 119.08(9) . . ?
H199 Ru13 Ru11 87.7(13) . . ?
H111 Ru13 Ru11 77.7(14) . . ?
C116 Ru13 Ru11 92.24(11) . . ?
C117 Ru13 Ru11 98.78(11) . . ?
P11 Ru13 Ru11 165.26(2) . . ?
B111 Ru13 Ru11 50.28(9) . . ?
H199 Ru13 Ru12 33.2(13) . . ?
H111 Ru13 Ru12 86.4(14) . . ?
C116 Ru13 Ru12 85.58(11) . . ?
C117 Ru13 Ru12 157.59(10) . . ?
P11 Ru13 Ru12 110.10(3) . . ?
B111 Ru13 Ru12 72.91(9) . . ?
Ru11 Ru13 Ru12 59.08(3) . . ?
B103 C101 B104 62.7(2) . . ?
B103 C101 B105 113.1(3) . . ?
B104 C101 B105 60.8(2) . . ?
B103 C101 B106 113.9(3) . . ?
B104 C101 B106 112.8(3) . . ?
B105 C101 B106 62.7(2) . . ?
B103 C101 S11 121.3(2) . . ?
B104 C101 S11 105.9(2) . . ?
B105 C101 S11 106.2(2) . . ?
B106 C101 S11 122.4(2) . . ?
B103 C101 Ru11 67.59(17) . . ?
B104 C101 Ru11 124.2(2) . . ?
B105 C101 Ru11 123.6(2) . . ?
B106 C101 Ru11 66.62(17) . . ?
S11 C101 Ru11 121.01(18) . . ?
C101 B103 B108 105.3(3) . . ?
C101 B103 B104 59.4(2) . . ?
B108 B103 B104 58.9(2) . . ?
C101 B103 B107 105.4(3) . . ?
B108 B103 B107 59.2(2) . . ?
B104 B103 B107 106.2(3) . . ?
C101 B103 Ru11 68.27(17) . . ?
B108 B103 Ru11 118.8(2) . . ?
B104 B103 Ru11 121.9(2) . . ?
B107 B103 Ru11 64.37(16) . . ?
C101 B104 B109 106.5(3) . . ?
C101 B104 B105 59.6(2) . . ?
B109 B104 B105 60.4(2) . . ?
C101 B104 B108 105.4(3) . . ?
B109 B104 B108 61.1(2) . . ?
B105 B104 B108 109.1(3) . . ?
C101 B104 B103 57.9(2) . . ?
B109 B104 B103 109.4(3) . . ?
B105 B104 B103 108.1(3) . . ?
B108 B104 B103 60.4(2) . . ?
C101 B105 B104 59.6(2) . . ?
C101 B105 B109 105.9(3) . . ?
B104 B105 B109 59.7(2) . . ?
C101 B105 B110 105.9(3) . . ?
B104 B105 B110 108.8(3) . . ?
B109 B105 B110 61.0(2) . . ?
C101 B105 B106 59.4(2) . . ?
B104 B105 B106 109.1(3) . . ?
B109 B105 B106 108.9(3) . . ?
B110 B105 B106 59.8(2) . . ?
C101 B106 B110 103.9(3) . . ?
C101 B106 B111 104.6(2) . . ?
B110 B106 B111 59.3(2) . . ?
C101 B106 B105 57.9(2) . . ?
B110 B106 B105 58.9(2) . . ?
B111 B106 B105 105.9(3) . . ?
C101 B106 Ru11 67.61(17) . . ?
B110 B106 Ru11 119.1(2) . . ?
B111 B106 Ru11 65.11(16) . . ?
B105 B106 Ru11 120.3(2) . . ?
B112 B107 B111 60.3(2) . . ?
B112 B107 B108 60.1(2) . . ?
B111 B107 B108 108.0(3) . . ?
B112 B107 B103 106.8(3) . . ?
B111 B107 B103 107.4(2) . . ?
B108 B107 B103 58.7(2) . . ?
B112 B107 Ru12 138.5(2) . . ?
B111 B107 Ru12 109.6(2) . . ?
B108 B107 Ru12 141.7(2) . . ?
B103 B107 Ru12 114.4(2) . . ?
B112 B107 Ru11 121.3(2) . . ?
B111 B107 Ru11 66.51(16) . . ?
B108 B107 Ru11 120.7(2) . . ?
B103 B107 Ru11 67.00(16) . . ?
Ru12 B107 Ru11 81.04(12) . . ?
B104 B108 B109 59.2(2) . . ?
B104 B108 B103 60.6(2) . . ?
B109 B108 B103 108.0(3) . . ?
B104 B108 B112 107.4(3) . . ?
B109 B108 B112 59.5(2) . . ?
B103 B108 B112 108.9(3) . . ?
B104 B108 B107 109.8(3) . . ?
B109 B108 B107 107.6(3) . . ?
B103 B108 B107 62.0(2) . . ?
B112 B108 B107 59.4(2) . . ?
B104 B109 B105 59.9(2) . . ?
B104 B109 B112 108.5(3) . . ?
B105 B109 B112 108.5(3) . . ?
B104 B109 B108 59.7(2) . . ?
B105 B109 B108 107.6(3) . . ?
B112 B109 B108 60.4(2) . . ?
B104 B109 B110 108.1(3) . . ?
B105 B109 B110 59.9(2) . . ?
B112 B109 B110 60.6(2) . . ?
B108 B109 B110 108.3(3) . . ?
B105 B110 B111 109.0(3) . . ?
B105 B110 B106 61.2(2) . . ?
B111 B110 B106 60.9(2) . . ?
B105 B110 B109 59.1(2) . . ?
B111 B110 B109 107.5(3) . . ?
B106 B110 B109 108.5(3) . . ?
B105 B110 B112 106.6(3) . . ?
B111 B110 B112 59.8(2) . . ?
B106 B110 B112 108.4(3) . . ?
B109 B110 B112 59.0(2) . . ?
H111 B111 B107 118(2) . . ?
H111 B111 B110 115(2) . . ?
B107 B111 B110 108.5(3) . . ?
H111 B111 B112 108(2) . . ?
B107 B111 B112 59.7(2) . . ?
B110 B111 B112 60.6(2) . . ?
H111 B111 B106 131(2) . . ?
B107 B111 B106 108.5(3) . . ?
B110 B111 B106 59.8(2) . . ?
B112 B111 B106 108.2(3) . . ?
H111 B111 Ru11 118(2) . . ?
B107 B111 Ru11 66.18(17) . . ?
B110 B111 Ru11 121.3(2) . . ?
B112 B111 Ru11 120.5(2) . . ?
B106 B111 Ru11 67.15(17) . . ?
H111 B111 Ru13 44(2) . . ?
B107 B111 Ru13 100.6(2) . . ?
B110 B111 Ru13 150.7(2) . . ?
B112 B111 Ru13 137.1(2) . . ?
B106 B111 Ru13 114.4(2) . . ?
Ru11 B111 Ru13 73.82(11) . . ?
B109 B112 B107 109.0(3) . . ?
B109 B112 B111 108.5(3) . . ?
B107 B112 B111 60.0(2) . . ?
B109 B112 B108 60.1(2) . . ?
B107 B112 B108 60.5(2) . . ?
B111 B112 B108 108.2(3) . . ?
B109 B112 B110 60.4(2) . . ?
B107 B112 B110 108.0(3) . . ?
B111 B112 B110 59.7(2) . . ?
B108 B112 B110 108.0(3) . . ?
O111 C111 Ru11 177.6(3) . . ?
O112 C112 Ru11 175.3(3) . . ?
O113 C113 Ru12 177.5(3) . . ?
O114 C114 Ru12 173.7(4) . . ?
O115 C115 Ru12 176.0(4) . . ?
O116 C116 Ru13 176.1(3) . . ?
O117 C117 Ru13 178.3(3) . . ?
C122 S11 C121 101.6(3) . . ?
C122 S11 C101 105.75(19) . . ?
C121 S11 C101 105.95(19) . . ?
C151 P11 C141 102.85(15) . . ?
C151 P11 C131 103.81(16) . . ?
C141 P11 C131 109.86(15) . . ?
C151 P11 Ru13 111.78(11) . . ?
C141 P11 Ru13 112.94(11) . . ?
C131 P11 Ru13 114.59(11) . . ?
C132 C131 C136 109.6(3) . . ?
C132 C131 P11 115.6(2) . . ?
C136 C131 P11 116.2(2) . . ?
C133 C132 C131 109.7(3) . . ?
C132 C133 C134 112.9(3) . . ?
C135 C134 C133 110.0(3) . . ?
C134 C135 C136 111.8(3) . . ?
C135 C136 C131 111.9(3) . . ?
C142 C141 C146 109.8(3) . . ?
C142 C141 P11 112.2(2) . . ?
C146 C141 P11 118.0(2) . . ?
C143 C142 C141 110.2(3) . . ?
C142 C143 C144 110.9(3) . . ?
C145 C144 C143 110.8(3) . . ?
C144 C145 C146 111.8(3) . . ?
C145 C146 C141 109.8(3) . . ?
C152 C151 C156 110.5(3) . . ?
C152 C151 P11 112.8(2) . . ?
C156 C151 P11 109.9(2) . . ?
C153 C152 C151 110.3(3) . . ?
C154 C153 C152 111.7(3) . . ?
C153 C154 C155 109.2(3) . . ?
C156 C155 C154 110.7(3) . . ?
C155 C156 C151 112.6(3) . . ?
Cl2 C100 Cl1 111.4(3) . . ?
Cl3 C201 Cl4 111.5(6) . . ?
Cl6 C202 Cl5 107.8(12) . . ?

loop_
_geom_bond_atom_site_label_1
_geom_bond_atom_site_label_2
_geom_bond_distance
_geom_bond_site_symmetry_2
_geom_bond_publ_flag
Ru1 C12 1.902(4) . ?
Ru1 C11 1.903(3) . ?
Ru1 B11 2.225(4) . ?
Ru1 B7 2.232(4) . ?
Ru1 B3 2.260(4) . ?
Ru1 B6 2.261(4) . ?
Ru1 C1 2.280(3) . ?
Ru1 Ru3 2.7857(11) . ?
Ru1 Ru2 2.8294(10) . ?
Ru2 H99 1.79(3) . ?
Ru2 C15 1.875(4) . ?
Ru2 C13 1.899(4) . ?
Ru2 C14 2.005(4) . ?
Ru2 B7 2.144(4) . ?
Ru2 Ru3 2.9889(11) . ?
Ru3 H11 1.81(4) . ?
Ru3 H99 1.82(3) . ?
Ru3 C16 1.889(4) . ?
Ru3 C17 1.898(3) . ?
Ru3 P1 2.3711(12) . ?
Ru3 B11 2.387(4) . ?
C1 B5 1.717(5) . ?
C1 B3 1.726(5) . ?
C1 B4 1.731(5) . ?
C1 B6 1.745(5) . ?
C1 S1 1.826(3) . ?
B3 B8 1.793(6) . ?
B3 B4 1.800(5) . ?
B3 B7 1.841(5) . ?
B4 B5 1.768(6) . ?
B4 B9 1.773(6) . ?
B4 B8 1.775(6) . ?
B5 B10 1.786(6) . ?
B5 B9 1.795(6) . ?
B5 B6 1.815(6) . ?
B6 B10 1.808(6) . ?
B6 B11 1.813(5) . ?
B7 B12 1.768(6) . ?
B7 B8 1.789(6) . ?
B7 B11 1.794(5) . ?
B8 B12 1.787(6) . ?
B8 B9 1.790(6) . ?
B9 B12 1.787(6) . ?
B9 B10 1.810(6) . ?
B10 B11 1.782(5) . ?
B10 B12 1.806(6) . ?
B11 H11 1.27(4) . ?
B11 B12 1.781(5) . ?
C11 O11 1.149(4) . ?
C12 O12 1.149(5) . ?
C13 O13 1.130(5) . ?
C14 O14 1.140(5) . ?
C15 O15 1.138(5) . ?
C16 O16 1.146(5) . ?
C17 O17 1.135(4) . ?
S1 C21 1.776(4) . ?
S1 C22 1.784(4) . ?
P1 C51 1.852(4) . ?
P1 C41 1.859(3) . ?
P1 C31A 1.884(4) . ?
C31A C32A 1.518(5) . ?
C31A C36A 1.537(6) . ?
C32A C33A 1.546(6) . ?
C33A C34A 1.496(7) . ?
C34A C35A 1.495(6) . ?
C35A C36A 1.551(6) . ?
C41 C42 1.535(5) . ?
C41 C46 1.541(5) . ?
C42 C43 1.533(5) . ?
C43 C44 1.517(6) . ?
C44 C45 1.526(6) . ?
C45 C46 1.535(5) . ?
C51 C56 1.534(4) . ?
C51 C52 1.543(5) . ?
C52 C53 1.523(5) . ?
C53 C54 1.538(6) . ?
C54 C55 1.521(7) . ?
C55 C56 1.527(5) . ?
Ru11 C112 1.908(4) . ?
Ru11 C111 1.909(3) . ?
Ru11 B107 2.220(4) . ?
Ru11 B111 2.225(4) . ?
Ru11 B106 2.261(4) . ?
Ru11 B103 2.266(4) . ?
Ru11 C101 2.277(3) . ?
Ru11 Ru13 2.7785(11) . ?
Ru11 Ru12 2.8370(10) . ?
Ru12 H199 1.81(3) . ?
Ru12 C115 1.869(4) . ?
Ru12 C113 1.899(4) . ?
Ru12 C114 2.015(4) . ?
Ru12 B107 2.146(4) . ?
Ru12 Ru13 2.9661(11) . ?
Ru13 H199 1.67(3) . ?
Ru13 H111 1.75(4) . ?
Ru13 C116 1.886(4) . ?
Ru13 C117 1.888(3) . ?
Ru13 P11 2.3745(12) . ?
Ru13 B111 2.396(4) . ?
C101 B103 1.707(5) . ?
C101 B104 1.734(5) . ?
C101 B105 1.735(5) . ?
C101 B106 1.764(5) . ?
C101 S11 1.818(3) . ?
B103 B108 1.787(6) . ?
B103 B104 1.791(6) . ?
B103 B107 1.847(5) . ?
B104 B109 1.751(6) . ?
B104 B105 1.756(6) . ?
B104 B108 1.760(6) . ?
B105 B109 1.764(6) . ?
B105 B110 1.779(6) . ?
B105 B106 1.820(6) . ?
B106 B110 1.795(6) . ?
B106 B111 1.816(5) . ?
B107 B112 1.777(5) . ?
B107 B111 1.784(5) . ?
B107 B108 1.797(5) . ?
B108 B109 1.786(6) . ?
B108 B112 1.790(6) . ?
B109 B112 1.775(5) . ?
B109 B110 1.799(6) . ?
B110 B111 1.786(5) . ?
B110 B112 1.803(5) . ?
B111 H111 1.16(4) . ?
B111 B112 1.788(5) . ?
C111 O111 1.145(4) . ?
C112 O112 1.143(4) . ?
C113 O113 1.142(5) . ?
C114 O114 1.126(5) . ?
C115 O115 1.146(5) . ?
C116 O116 1.136(4) . ?
C117 O117 1.135(4) . ?
S11 C122 1.775(5) . ?
S11 C121 1.786(4) . ?
P11 C151 1.851(3) . ?
P11 C141 1.859(3) . ?
P11 C131 1.860(3) . ?
C131 C132 1.541(5) . ?
C131 C136 1.551(5) . ?
C132 C133 1.528(5) . ?
C133 C134 1.541(6) . ?
C134 C135 1.522(6) . ?
C135 C136 1.524(5) . ?
C141 C142 1.541(4) . ?
C141 C146 1.556(5) . ?
C142 C143 1.534(4) . ?
C143 C144 1.534(5) . ?
C144 C145 1.526(5) . ?
C145 C146 1.543(5) . ?
C151 C152 1.540(4) . ?
C151 C156 1.543(5) . ?
C152 C153 1.535(5) . ?
C153 C154 1.525(5) . ?
C154 C155 1.529(5) . ?
C155 C156 1.529(5) . ?
C100 Cl2 1.749(6) . ?
C100 Cl1 1.765(6) . ?
C201 Cl3 1.754(9) . ?
C201 Cl4 1.761(9) . ?
C202 Cl6 1.746(15) . ?
C202 Cl5 1.785(17) . ?
